data_2230725
loop_
_publ_author_name
'Yu, Wei-Hua'
'Liu, Jian-Lan'
'Ren, Xiao-Ming'

_publ_section_title
;
 Diaquabis[1,2-bis(pyridin-4-yl)ethene]bis[2-(4-carboxyphenyl)acetato]cobalt(II)
;
_journal_coeditor_code IM2300
_journal_issue 7
_journal_name_full 'Acta Crystallographica Section E'
_journal_page_first m999
_journal_paper_doi 10.1107/S1600536811024755
_journal_volume 67
_journal_year 2011
_chemical_formula_iupac '[Co (C9 H7 O4)2 (C12 H10 N2)2 (H2 O)2]'
_chemical_formula_moiety 'C42 H38 Co N4 O10'
_chemical_formula_sum 'C42 H38 Co N4 O10'
_chemical_formula_weight 817.69
_chemical_name_systematic
;
Diaquabis[1,2-bis(pyridin-4-yl)ethene]bis[2-(4-
carboxylphenyl)acetato]cobalt(II)
;
_space_group_IT_number 14
_symmetry_cell_setting monoclinic
_symmetry_space_group_name_Hall '-P 2ybc'
_symmetry_space_group_name_H-M 'P 1 21/c 1'
_atom_sites_solution_hydrogens geom
_atom_sites_solution_primary direct
_atom_sites_solution_secondary difmap
_audit_creation_method SHELXL-97
_cell_angle_alpha 90.00
_cell_angle_beta 98.999(4)
_cell_angle_gamma 90.00
_cell_formula_units_Z 2
_cell_length_a 21.349(5)
_cell_length_b 5.6522(12)
_cell_length_c 15.659(4)
_cell_measurement_reflns_used 870
_cell_measurement_temperature 293(2)
_cell_measurement_theta_max 22.08
_cell_measurement_theta_min 2.634
_cell_volume 1866.3(8)
_computing_cell_refinement 'SAINT (Bruker, 2000)'
_computing_data_collection 'SMART (Bruker, 2000)'
_computing_data_reduction 'SAINT (Bruker, 2000)'
_computing_molecular_graphics 'SHELXTL (Sheldrick, 2008)'
_computing_publication_material 'SHELXTL (Sheldrick, 2008)'
_computing_structure_refinement 'SHELXL97 (Sheldrick, 2008)'
_computing_structure_solution 'SHELXS97 (Sheldrick, 2008)'
_diffrn_ambient_temperature 293(2)
_diffrn_measured_fraction_theta_full 0.996
_diffrn_measured_fraction_theta_max 0.996
_diffrn_measurement_device_type 'Bruker SMART CCD area-detector'
_diffrn_measurement_method '\f and \w'
_diffrn_radiation_monochromator graphite
_diffrn_radiation_source 'fine-focus sealed tube'
_diffrn_radiation_type MoK\a
_diffrn_radiation_wavelength 0.71073
_diffrn_reflns_av_R_equivalents 0.0413
_diffrn_reflns_av_sigmaI/netI 0.0703
_diffrn_reflns_limit_h_max 23
_diffrn_reflns_limit_h_min -26
_diffrn_reflns_limit_k_max 6
_diffrn_reflns_limit_k_min -6
_diffrn_reflns_limit_l_max 17
_diffrn_reflns_limit_l_min -19
_diffrn_reflns_number 9499
_diffrn_reflns_theta_full 26.00
_diffrn_reflns_theta_max 26.00
_diffrn_reflns_theta_min 1.93
_exptl_absorpt_coefficient_mu 0.527
_exptl_absorpt_correction_T_max 0.874
_exptl_absorpt_correction_T_min 0.850
_exptl_absorpt_correction_type multi-scan
_exptl_absorpt_process_details '(SADABS; Bruker, 2000)'
_exptl_crystal_colour red
_exptl_crystal_density_diffrn 1.455
_exptl_crystal_density_method 'not measured'
_exptl_crystal_description plate
_exptl_crystal_F_000 850
_exptl_crystal_size_max 0.40
_exptl_crystal_size_mid 0.30
_exptl_crystal_size_min 0.10
_refine_diff_density_max 0.711
_refine_diff_density_min -0.356
_refine_ls_extinction_method none
_refine_ls_goodness_of_fit_ref 1.059
_refine_ls_hydrogen_treatment mixed
_refine_ls_matrix_type full
_refine_ls_number_parameters 268
_refine_ls_number_reflns 3635
_refine_ls_number_restraints 0
_refine_ls_restrained_S_all 1.059
_refine_ls_R_factor_all 0.0813
_refine_ls_R_factor_gt 0.0552
_refine_ls_shift/su_max 0.000
_refine_ls_shift/su_mean 0.000
_refine_ls_structure_factor_coef Fsqd
_refine_ls_weighting_details 'calc w=1/[\s^2^(Fo^2^)+(0.0400P)^2^+0.4400P] where P=(Fo^2^+2Fc^2^)/3'
_refine_ls_weighting_scheme calc
_refine_ls_wR_factor_gt 0.1009
_refine_ls_wR_factor_ref 0.1051
_reflns_number_gt 2640
_reflns_number_total 3635
_reflns_threshold_expression I>2sigma(I)
_cod_data_source_file im2300.cif
_cod_data_source_block I
_cod_original_cell_volume 1866.3(7)
_cod_original_sg_symbol_H-M 'P 21/c'
_cod_database_code 2230725
_cod_database_fobs_code 2230725

loop_
_symmetry_equiv_pos_as_xyz
'x, y, z'
'-x, y+1/2, -z+1/2'
'-x, -y, -z'
'x, -y-1/2, z-1/2'

loop_
_atom_site_type_symbol
_atom_site_label
_atom_site_fract_x
_atom_site_fract_y
_atom_site_fract_z
_atom_site_U_iso_or_equiv
_atom_site_adp_type
_atom_site_calc_flag
_atom_site_refinement_flags
_atom_site_occupancy
_atom_site_symmetry_multiplicity
_atom_site_disorder_assembly
_atom_site_disorder_group
C C1 0.13939(13) 0.6024(5) 0.07330(17) 0.0285(6) Uani d . 1 1 . .
H H1 0.1308 0.7388 0.0404 0.034 Uiso calc R 1 1 . .
C C2 0.21300(13) 0.3771(6) 0.16945(19) 0.0324(7) Uani d . 1 1 . .
C C3 0.16536(14) 0.2132(6) 0.1675(2) 0.0418(8) Uani d . 1 1 . .
H H3A 0.1727 0.0750 0.1997 0.050 Uiso calc R 1 1 . .
C C4 0.19847(13) 0.5792(5) 0.11978(18) 0.0305(7) Uani d . 1 1 . .
H H4 0.2287 0.6969 0.1183 0.037 Uiso calc R 1 1 . .
C C5 0.10794(14) 0.2501(5) 0.11927(19) 0.0360(7) Uani d . 1 1 . .
H H5A 0.0771 0.1338 0.1194 0.043 Uiso calc R 1 1 . .
C C6 0.27478(13) 0.3325(6) 0.2271(2) 0.0446(8) Uani d . 1 1 . .
H H6 0.2805 0.2017 0.2635 0.053 Uiso calc R 1 1 . .
C C7 0.32607(15) 0.5046(7) 0.2236(2) 0.0542(9) Uani d . 1 1 . .
H H7 0.3213 0.6348 0.1868 0.065 Uiso calc R 1 1 . .
C C8 0.38736(14) 0.4545(6) 0.2844(2) 0.0435(8) Uani d . 1 1 . .
C C9 0.43624(15) 0.6125(7) 0.2885(2) 0.0480(9) Uani d . 1 1 . .
H H9 0.4317 0.7491 0.2549 0.058 Uiso calc R 1 1 . .
C C10 0.49294(15) 0.5670(6) 0.3433(2) 0.0418(8) Uani d . 1 1 . .
H H10 0.5263 0.6730 0.3439 0.050 Uiso calc R 1 1 . .
C C11 0.45391(15) 0.2330(6) 0.3909(2) 0.0467(9) Uani d . 1 1 . .
H H11 0.4588 0.1017 0.4271 0.056 Uiso calc R 1 1 . .
C C12 0.39688(15) 0.2605(6) 0.3370(2) 0.0476(9) Uani d . 1 1 . .
H H12 0.3651 0.1477 0.3363 0.057 Uiso calc R 1 1 . .
C C25 0.09958(12) 0.8462(5) -0.19283(18) 0.0311(6) Uani d . 1 1 . .
H H25A 0.1055 0.7968 -0.2504 0.037 Uiso calc R 1 1 . .
H H25B 0.0775 0.9968 -0.1978 0.037 Uiso calc R 1 1 . .
C C26 0.16362(13) 0.8760(5) -0.13681(18) 0.0290(6) Uani d . 1 1 . .
C C27 0.17905(14) 1.0732(5) -0.0867(2) 0.0333(7) Uani d . 1 1 . .
H H27 0.1497 1.1953 -0.0881 0.040 Uiso calc R 1 1 . .
C C28 0.23634(15) 1.0942(6) -0.0351(2) 0.0422(8) Uani d . 1 1 . .
H H28 0.2446 1.2272 -0.0002 0.051 Uiso calc R 1 1 . .
C C29 0.28176(14) 0.9246(6) -0.0335(2) 0.0387(7) Uani d . 1 1 . .
C C30 0.26777(14) 0.7226(6) -0.0820(2) 0.0447(8) Uani d . 1 1 . .
H H30 0.2978 0.6031 -0.0811 0.054 Uiso calc R 1 1 . .
C C31 0.20875(14) 0.6992(6) -0.1321(2) 0.0408(8) Uani d . 1 1 . .
H H31 0.1992 0.5607 -0.1635 0.049 Uiso calc R 1 1 . .
C C32 0.34424(16) 0.9532(6) 0.0221(2) 0.0494(9) Uani d . 1 1 . .
C C50 0.05974(12) 0.6632(5) -0.15437(17) 0.0237(6) Uani d . 1 1 . .
Co Co1 0.0000 0.5000 0.0000 0.02453(15) Uani d S 1 2 . .
H H5C -0.0226(18) 0.907(7) 0.078(3) 0.057(13) Uiso d . 1 1 . .
H H5D -0.0072(15) 0.719(6) 0.134(2) 0.049(10) Uiso d . 1 1 . .
N N1 0.09278(10) 0.4435(4) 0.07147(14) 0.0278(5) Uani d . 1 1 . .
N N2 0.50139(12) 0.3794(5) 0.39444(17) 0.0417(6) Uani d . 1 1 . .
O O1 0.03952(8) 0.7233(3) -0.08597(11) 0.0252(4) Uani d . 1 1 . .
O O2 0.05249(10) 0.4649(4) -0.18973(14) 0.0392(5) Uani d . 1 1 . .
O O3 0.38617(10) 0.7984(4) 0.00934(15) 0.0448(6) Uani d . 1 1 . .
H H3 0.4191 0.8232 0.0426 0.067 Uiso calc R 1 1 . .
O O4 0.35646(11) 1.1161(4) 0.07192(15) 0.0506(6) Uani d . 1 1 . .
O O5 -0.00449(10) 0.7965(4) 0.07875(14) 0.0308(5) Uani d . 1 1 . .

loop_
_atom_site_aniso_label
_atom_site_aniso_U_11
_atom_site_aniso_U_22
_atom_site_aniso_U_33
_atom_site_aniso_U_12
_atom_site_aniso_U_13
_atom_site_aniso_U_23
C1 0.0255(14) 0.0263(14) 0.0317(15) -0.0001(11) -0.0015(11) 0.0051(12)
C2 0.0228(15) 0.0414(18) 0.0314(15) 0.0045(12) -0.0004(12) -0.0013(13)
C3 0.0411(17) 0.0279(17) 0.052(2) -0.0034(14) -0.0078(14) 0.0124(15)
C4 0.0254(14) 0.0280(16) 0.0360(16) -0.0053(11) -0.0017(12) 0.0017(12)
C5 0.0329(15) 0.0323(17) 0.0372(17) -0.0017(13) -0.0112(12) 0.0083(13)
C6 0.0238(16) 0.050(2) 0.056(2) 0.0032(14) -0.0049(14) 0.0141(17)
C7 0.0407(18) 0.056(2) 0.061(2) -0.0067(18) -0.0091(15) 0.023(2)
C8 0.0303(16) 0.043(2) 0.055(2) -0.0009(14) -0.0020(13) 0.0019(15)
C9 0.0383(19) 0.050(2) 0.053(2) -0.0036(15) -0.0021(15) 0.0131(17)
C10 0.0357(17) 0.042(2) 0.0446(19) -0.0083(14) -0.0035(14) -0.0042(14)
C11 0.0469(19) 0.0385(19) 0.0453(19) -0.0024(15) -0.0222(15) 0.0135(15)
C12 0.0373(18) 0.051(2) 0.048(2) -0.0097(16) -0.0121(15) 0.0094(17)
C25 0.0254(14) 0.0341(17) 0.0340(15) -0.0005(12) 0.0056(12) 0.0059(13)
C26 0.0241(14) 0.0337(16) 0.0301(15) -0.0018(12) 0.0069(11) -0.0003(12)
C27 0.0326(16) 0.0210(16) 0.0469(18) 0.0048(11) 0.0086(13) 0.0006(12)
C28 0.0408(19) 0.0344(18) 0.054(2) -0.0039(14) 0.0135(15) -0.0099(15)
C29 0.0296(15) 0.044(2) 0.0424(17) -0.0057(13) 0.0056(13) -0.0033(14)
C30 0.0256(15) 0.052(2) 0.054(2) 0.0122(15) -0.0021(13) -0.0096(17)
C31 0.0404(17) 0.0326(17) 0.0480(19) 0.0022(14) 0.0024(14) -0.0182(14)
C32 0.0381(18) 0.053(2) 0.054(2) -0.0008(16) -0.0024(15) -0.0161(18)
C50 0.0207(12) 0.0236(15) 0.0258(13) 0.0028(11) 0.0003(10) 0.0029(11)
Co1 0.0269(3) 0.0223(3) 0.0237(3) 0.0004(2) 0.00182(19) 0.0014(2)
N1 0.0252(12) 0.0271(13) 0.0307(12) 0.0007(9) 0.0033(9) 0.0002(9)
N2 0.0315(14) 0.0433(16) 0.0461(16) 0.0071(12) -0.0069(12) -0.0035(13)
O1 0.0242(9) 0.0268(10) 0.0264(10) -0.0013(8) 0.0093(8) 0.0018(8)
O2 0.0491(13) 0.0258(12) 0.0478(13) -0.0078(10) 0.0238(10) -0.0055(9)
O3 0.0347(12) 0.0444(14) 0.0466(13) 0.0077(11) -0.0200(10) -0.0051(11)
O4 0.0511(15) 0.0463(14) 0.0473(14) 0.0075(11) -0.0141(11) -0.0127(12)
O5 0.0390(11) 0.0199(11) 0.0365(12) 0.0029(9) 0.0150(9) 0.0008(9)

loop_
_atom_type_symbol
_atom_type_description
_atom_type_scat_dispersion_real
_atom_type_scat_dispersion_imag
_atom_type_scat_source
C C 0.0033 0.0016 'International Tables Vol C Tables 4.2.6.8 and 6.1.1.4'
H H 0.0000 0.0000 'International Tables Vol C Tables 4.2.6.8 and 6.1.1.4'
N N 0.0061 0.0033 'International Tables Vol C Tables 4.2.6.8 and 6.1.1.4'
O O 0.0106 0.0060 'International Tables Vol C Tables 4.2.6.8 and 6.1.1.4'
Co Co 0.3494 0.9721 'International Tables Vol C Tables 4.2.6.8 and 6.1.1.4'

loop_
_geom_angle_atom_site_label_1
_geom_angle_atom_site_label_2
_geom_angle_atom_site_label_3
_geom_angle_site_symmetry_1
_geom_angle_site_symmetry_3
_geom_angle
_geom_angle_publ_flag
N1 C1 C4 . . 124.8(3) ?
N1 C1 H1 . . 117.6 ?
C4 C1 H1 . . 117.6 ?
C3 C2 C4 . . 116.3(3) ?
C3 C2 C6 . . 118.6(3) ?
C4 C2 C6 . . 125.0(3) ?
C5 C3 C2 . . 120.8(3) ?
C5 C3 H3A . . 119.6 ?
C2 C3 H3A . . 119.6 ?
C1 C4 C2 . . 119.1(3) ?
C1 C4 H4 . . 120.5 ?
C2 C4 H4 . . 120.5 ?
N1 C5 C3 . . 124.0(3) ?
N1 C5 H5A . . 118.0 ?
C3 C5 H5A . . 118.0 ?
C7 C6 C2 . . 117.1(3) ?
C7 C6 H6 . . 121.4 ?
C2 C6 H6 . . 121.4 ?
C6 C7 C8 . . 115.2(3) ?
C6 C7 H7 . . 122.4 ?
C8 C7 H7 . . 122.4 ?
C12 C8 C9 . . 117.1(3) ?
C12 C8 C7 . . 124.0(3) ?
C9 C8 C7 . . 118.9(3) ?
C8 C9 C10 . . 119.4(3) ?
C8 C9 H9 . . 120.3 ?
C10 C9 H9 . . 120.3 ?
N2 C10 C9 . . 122.9(3) ?
N2 C10 H10 . . 118.5 ?
C9 C10 H10 . . 118.5 ?
N2 C11 C12 . . 124.1(3) ?
N2 C11 H11 . . 117.9 ?
C12 C11 H11 . . 117.9 ?
C8 C12 C11 . . 119.6(3) ?
C8 C12 H12 . . 120.2 ?
C11 C12 H12 . . 120.2 ?
C26 C25 C50 . . 110.9(2) ?
C26 C25 H25A . . 109.5 ?
C50 C25 H25A . . 109.5 ?
C26 C25 H25B . . 109.5 ?
C50 C25 H25B . . 109.5 ?
H25A C25 H25B . . 108.1 ?
C27 C26 C31 . . 117.0(3) ?
C27 C26 C25 . . 122.4(3) ?
C31 C26 C25 . . 120.6(3) ?
C28 C27 C26 . . 121.5(3) ?
C28 C27 H27 . . 119.2 ?
C26 C27 H27 . . 119.2 ?
C29 C28 C27 . . 121.4(3) ?
C29 C28 H28 . . 119.3 ?
C27 C28 H28 . . 119.3 ?
C28 C29 C30 . . 118.7(3) ?
C28 C29 C32 . . 120.5(3) ?
C30 C29 C32 . . 120.8(3) ?
C29 C30 C31 . . 119.5(3) ?
C29 C30 H30 . . 120.3 ?
C31 C30 H30 . . 120.3 ?
C26 C31 C30 . . 121.8(3) ?
C26 C31 H31 . . 119.1 ?
C30 C31 H31 . . 119.1 ?
O4 C32 O3 . . 122.1(3) ?
O4 C32 C29 . . 123.0(3) ?
O3 C32 C29 . . 114.7(3) ?
O2 C50 O1 . . 125.6(2) ?
O2 C50 C25 . . 118.2(2) ?
O1 C50 C25 . . 116.1(2) ?
O5 Co1 O5 . 3_565 180.00(10) ?
O5 Co1 O1 . 3_565 92.48(8) ?
O5 Co1 O1 3_565 3_565 87.52(8) ?
O5 Co1 O1 . . 87.52(8) ?
O5 Co1 O1 3_565 . 92.48(8) ?
O1 Co1 O1 3_565 . 180.00(7) ?
O5 Co1 N1 . 3_565 93.70(9) ?
O5 Co1 N1 3_565 3_565 86.30(9) ?
O1 Co1 N1 3_565 3_565 89.61(8) ?
O1 Co1 N1 . 3_565 90.39(8) ?
O5 Co1 N1 . . 86.30(9) ?
O5 Co1 N1 3_565 . 93.70(9) ?
O1 Co1 N1 3_565 . 90.39(8) ?
O1 Co1 N1 . . 89.61(8) ?
N1 Co1 N1 3_565 . 180.00(13) ?
C5 N1 C1 . . 115.0(2) ?
C5 N1 Co1 . . 122.57(19) ?
C1 N1 Co1 . . 122.36(19) ?
C11 N2 C10 . . 116.8(3) ?
C50 O1 Co1 . . 127.08(17) ?
C32 O3 H3 . . 109.5 ?
Co1 O5 H5C . . 138(3) ?
Co1 O5 H5D . . 100(2) ?
H5C O5 H5D . . 107(3) ?

loop_
_geom_bond_atom_site_label_1
_geom_bond_atom_site_label_2
_geom_bond_site_symmetry_2
_geom_bond_distance
_geom_bond_publ_flag
C1 N1 . 1.338(3) ?
C1 C4 . 1.360(4) ?
C1 H1 . 0.9300 ?
C2 C3 . 1.373(4) ?
C2 C4 . 1.389(4) ?
C2 C6 . 1.498(4) ?
C3 C5 . 1.352(4) ?
C3 H3A . 0.9300 ?
C4 H4 . 0.9300 ?
C5 N1 . 1.335(4) ?
C5 H5A . 0.9300 ?
C6 C7 . 1.472(5) ?
C6 H6 . 0.9300 ?
C7 C8 . 1.520(4) ?
C7 H7 . 0.9300 ?
C8 C12 . 1.367(5) ?
C8 C9 . 1.367(5) ?
C9 C10 . 1.394(4) ?
C9 H9 . 0.9300 ?
C10 N2 . 1.324(4) ?
C10 H10 . 0.9300 ?
C11 N2 . 1.303(4) ?
C11 C12 . 1.378(4) ?
C11 H11 . 0.9300 ?
C12 H12 . 0.9300 ?
C25 C26 . 1.514(4) ?
C25 C50 . 1.522(4) ?
C25 H25A . 0.9700 ?
C25 H25B . 0.9700 ?
C26 C27 . 1.373(4) ?
C26 C31 . 1.382(4) ?
C27 C28 . 1.362(4) ?
C27 H27 . 0.9300 ?
C28 C29 . 1.361(4) ?
C28 H28 . 0.9300 ?
C29 C30 . 1.378(5) ?
C29 C32 . 1.483(4) ?
C30 C31 . 1.383(4) ?
C30 H30 . 0.9300 ?
C31 H31 . 0.9300 ?
C32 O4 . 1.209(4) ?
C32 O3 . 1.290(4) ?
C50 O2 . 1.249(3) ?
C50 O1 . 1.262(3) ?
Co1 O5 . 2.092(2) ?
Co1 O5 3_565 2.092(2) ?
Co1 O1 3_565 2.1149(17) ?
Co1 O1 . 2.1149(17) ?
Co1 N1 3_565 2.141(2) ?
Co1 N1 . 2.141(2) ?
O3 H3 . 0.8200 ?
O5 H5C . 0.73(4) ?
O5 H5D . 0.98(4) ?

loop_
_geom_hbond_atom_site_label_D
_geom_hbond_atom_site_label_H
_geom_hbond_atom_site_label_A
_geom_hbond_site_symmetry_A
_geom_hbond_distance_DH
_geom_hbond_distance_HA
_geom_hbond_distance_DA
_geom_hbond_angle_DHA
O5 H5C O1 3_575 0.73(4) 2.13(4) 2.822(3) 158(4)
O5 H5D O2 3_565 0.98(4) 1.74(4) 2.610(3) 145(3)
O3 H3 N2 2_655 0.82 1.85 2.667(3) 172.7
